data_4023120
loop_
_publ_author_name
'Angshuman R. Choudhury'
'Deepak Chopra'
'Tayur N. Guru Row'
'Kuppuswamy Nagarajan'
'John D. Roberts'

_publ_contact_author 'Farrugia, Louis J.'
_publ_contact_author_email louis@chem.gla.ac.uk
_publ_section_title
;
 Chemistry of 1-Fluoro-2,3,4-triphenylcyclobutadiene Dimers
;
_journal_name_full 'Journal of Organic Chemistry'
_journal_page_first 9732
_journal_page_last 9735
_journal_paper_doi 10.1021/jo701900k
_journal_volume 72
_journal_year 2007
_chemical_formula_sum 'C44 H30 F2'
_chemical_formula_weight 596.68
_chemical_name_systematic
;
 ?
;
_space_group_IT_number 2
_symmetry_cell_setting triclinic
_symmetry_space_group_name_Hall '-P 1'
_symmetry_space_group_name_H-M 'P -1'
_atom_sites_solution_hydrogens geom
_atom_sites_solution_primary direct
_atom_sites_solution_secondary difmap
_audit_creation_date 2006-10-01T14:21:06-00:00
_audit_creation_method 'WinGX routine CIF_UPDATE'
_cell_angle_alpha 71.565(3)
_cell_angle_beta 85.639(4)
_cell_angle_gamma 69.700(3)
_cell_formula_units_Z 2
_cell_length_a 11.297(2)
_cell_length_b 11.788(2)
_cell_length_c 13.350(3)
_cell_measurement_temperature 293(2)
_cell_volume 1580.8(5)
_computing_structure_refinement 'SHELXL-97 (Sheldrick, 1997)'
_diffrn_ambient_temperature 293(2)
_diffrn_measured_fraction_theta_full 0.989
_diffrn_measured_fraction_theta_max 0.989
_diffrn_radiation_monochromator graphite
_diffrn_radiation_type MoK\a
_diffrn_radiation_wavelength 0.71073
_diffrn_reflns_av_R_equivalents 0.0262
_diffrn_reflns_av_unetI/netI 0.0452
_diffrn_reflns_limit_h_max 13
_diffrn_reflns_limit_h_min -13
_diffrn_reflns_limit_k_max 14
_diffrn_reflns_limit_k_min -13
_diffrn_reflns_limit_l_max 16
_diffrn_reflns_limit_l_min -14
_diffrn_reflns_number 11818
_diffrn_reflns_theta_full 25.35
_diffrn_reflns_theta_max 25.35
_diffrn_reflns_theta_min 1.61
_exptl_absorpt_coefficient_mu 0.079
_exptl_absorpt_correction_type none
_exptl_crystal_density_diffrn 1.254
_exptl_crystal_density_method 'not measured'
_exptl_crystal_F_000 624
_refine_diff_density_max 0.176
_refine_diff_density_min -0.157
_refine_diff_density_rms 0.033
_refine_ls_extinction_method none
_refine_ls_goodness_of_fit_ref 1.163
_refine_ls_hydrogen_treatment mixed
_refine_ls_matrix_type full
_refine_ls_number_parameters 415
_refine_ls_number_reflns 5716
_refine_ls_number_restraints 0
_refine_ls_restrained_S_all 1.163
_refine_ls_R_factor_all 0.0999
_refine_ls_R_factor_gt 0.068
_refine_ls_shift/su_max 0
_refine_ls_shift/su_mean 0
_refine_ls_structure_factor_coef Fsqd
_refine_ls_weighting_details 'calc w=1/[\s^2^(Fo^2^)+(0.0529P)^2^+0.2814P] where P=(Fo^2^+2Fc^2^)/3'
_refine_ls_weighting_scheme calc
_refine_ls_wR_factor_gt 0.1323
_refine_ls_wR_factor_ref 0.1445
_reflns_number_gt 4136
_reflns_number_total 5716
_reflns_threshold_expression >2sigma(I)
_cod_data_source_file jo701900k-File006.cif
_cod_data_source_block kncal11_m
_cod_database_code 4023120

loop_
_space_group_symop_operation_xyz
'x, y, z'
'-x, -y, -z'

loop_
_atom_site_label
_atom_site_type_symbol
_atom_site_fract_x
_atom_site_fract_y
_atom_site_fract_z
_atom_site_U_iso_or_equiv
_atom_site_adp_type
_atom_site_occupancy
_atom_site_symmetry_multiplicity
_atom_site_calc_flag
_atom_site_refinement_flags
F2 F 0.33256(13) 1.02138(13) 0.37714(11) 0.0528(4) Uani 1 1 d .
F1 F 0.22434(13) 0.89718(14) 0.44293(11) 0.0554(4) Uani 1 1 d .
C27 C -0.1456(2) 1.0216(2) 0.23196(19) 0.0377(6) Uani 1 1 d .
C1 C 0.2851(2) 0.9411(2) 0.35344(19) 0.0411(6) Uani 1 1 d .
C21 C 0.0618(2) 0.7759(2) 0.19447(19) 0.0399(6) Uani 1 1 d .
C15 C 0.3842(2) 0.6784(2) 0.2287(2) 0.0413(6) Uani 1 1 d .
C8 C 0.2039(2) 0.8848(2) 0.23121(18) 0.0363(5) Uani 1 1 d .
C39 C 0.2404(2) 1.0971(2) 0.16999(19) 0.0393(6) Uani 1 1 d .
C6 C 0.0498(2) 1.0617(2) 0.26638(18) 0.0378(6) Uani 1 1 d .
C4 C 0.0890(2) 0.8817(2) 0.21389(18) 0.0375(6) Uani 1 1 d .
C3 C 0.3315(2) 0.7940(2) 0.26154(18) 0.0376(6) Uani 1 1 d .
C5 C -0.0063(2) 0.9944(2) 0.23391(18) 0.0383(6) Uani 1 1 d .
C9 C 0.5147(2) 0.7805(2) 0.3718(2) 0.0427(6) Uani 1 1 d .
C40 C 0.2271(2) 1.2163(2) 0.1763(2) 0.0504(7) Uani 1 1 d .
H40 H 0.188 1.2402 0.234 0.06 Uiso 1 1 calc R
C7 C 0.1919(2) 1.0040(2) 0.25663(18) 0.0370(6) Uani 1 1 d .
C22 C 0.0952(2) 0.6569(2) 0.2693(2) 0.0513(7) Uani 1 1 d .
H22 H 0.1319 0.644 0.3338 0.062 Uiso 1 1 calc R
C2 C 0.3846(2) 0.8307(2) 0.32815(18) 0.0382(6) Uani 1 1 d .
C33 C -0.0159(2) 1.1759(2) 0.2989(2) 0.0468(6) Uani 1 1 d .
C20 C 0.3543(2) 0.6811(3) 0.1289(2) 0.0514(7) Uani 1 1 d .
H20 H 0.3042 0.7574 0.0821 0.062 Uiso 1 1 calc R
C28 C -0.2095(2) 1.0151(3) 0.3240(2) 0.0512(7) Uani 1 1 d .
H28 H -0.165 0.9915 0.3874 0.061 Uiso 1 1 calc R
C30 C -0.4061(2) 1.0800(3) 0.2323(2) 0.0568(7) Uani 1 1 d .
H30 H -0.4934 1.1004 0.2322 0.068 Uiso 1 1 calc R
C29 C -0.3390(2) 1.0430(3) 0.3243(2) 0.0586(8) Uani 1 1 d .
H29 H -0.3803 1.0365 0.3877 0.07 Uiso 1 1 calc R
C26 C 0.0081(2) 0.7915(3) 0.0988(2) 0.0549(7) Uani 1 1 d .
H26 H -0.0154 0.8708 0.0474 0.066 Uiso 1 1 calc R
C32 C -0.2150(2) 1.0571(3) 0.1399(2) 0.0580(8) Uani 1 1 d .
H32 H -0.1742 1.0612 0.0764 0.07 Uiso 1 1 calc R
C44 C 0.2992(2) 1.0661(3) 0.0827(2) 0.0511(7) Uani 1 1 d .
H44 H 0.3095 0.987 0.0763 0.061 Uiso 1 1 calc R
C14 C 0.6165(2) 0.7528(2) 0.3079(2) 0.0531(7) Uani 1 1 d .
H14 H 0.6021 0.7625 0.2375 0.064 Uiso 1 1 calc R
C23 C 0.0746(3) 0.5575(3) 0.2494(3) 0.0666(8) Uani 1 1 d .
H23 H 0.0968 0.4781 0.3006 0.08 Uiso 1 1 calc R
C41 C 0.2709(2) 1.3000(3) 0.0984(3) 0.0619(8) Uani 1 1 d .
H41 H 0.2612 1.3793 0.1042 0.074 Uiso 1 1 calc R
C16 C 0.4590(2) 0.5626(2) 0.2967(2) 0.0574(7) Uani 1 1 d .
H16 H 0.4801 0.5576 0.3643 0.069 Uiso 1 1 calc R
C43 C 0.3429(3) 1.1493(3) 0.0055(2) 0.0651(8) Uani 1 1 d .
H43 H 0.3825 1.1257 -0.0521 0.078 Uiso 1 1 calc R
C38 C 0.0081(3) 1.1782(3) 0.3979(3) 0.0658(8) Uani 1 1 d .
H38 H 0.0714 1.1101 0.4416 0.079 Uiso 1 1 calc R
C31 C -0.3443(2) 1.0867(3) 0.1406(2) 0.0649(8) Uani 1 1 d .
H31 H -0.3896 1.1116 0.0774 0.078 Uiso 1 1 calc R
C42 C 0.3286(3) 1.2666(3) 0.0126(3) 0.0675(9) Uani 1 1 d .
H42 H 0.3576 1.3231 -0.0401 0.081 Uiso 1 1 calc R
C34 C -0.1085(3) 1.2798(3) 0.2344(3) 0.0693(9) Uani 1 1 d .
H34 H -0.1263 1.2812 0.1671 0.083 Uiso 1 1 calc R
C10 C 0.5392(3) 0.7668(3) 0.4755(2) 0.0690(9) Uani 1 1 d .
H10 H 0.4726 0.7868 0.5196 0.083 Uiso 1 1 calc R
C17 C 0.5021(3) 0.4550(3) 0.2650(3) 0.0739(10) Uani 1 1 d .
H17 H 0.5523 0.3782 0.3111 0.089 Uiso 1 1 calc R
C13 C 0.7383(3) 0.7115(3) 0.3470(3) 0.0741(10) Uani 1 1 d .
H13 H 0.8056 0.6946 0.3029 0.089 Uiso 1 1 calc R
C25 C -0.0109(3) 0.6917(3) 0.0789(3) 0.0688(9) Uani 1 1 d .
H25 H -0.046 0.7035 0.014 0.083 Uiso 1 1 calc R
C24 C 0.0214(3) 0.5754(3) 0.1538(3) 0.0734(10) Uani 1 1 d .
H24 H 0.0075 0.5082 0.1404 0.088 Uiso 1 1 calc R
C19 C 0.3968(3) 0.5738(3) 0.0975(3) 0.0700(9) Uani 1 1 d .
H19 H 0.3751 0.5777 0.0304 0.084 Uiso 1 1 calc R
C12 C 0.7604(3) 0.6951(3) 0.4508(4) 0.0899(12) Uani 1 1 d .
H12 H 0.8429 0.6645 0.478 0.108 Uiso 1 1 calc R
C18 C 0.4713(3) 0.4611(3) 0.1657(3) 0.0778(10) Uani 1 1 d .
H18 H 0.5011 0.3885 0.1445 0.093 Uiso 1 1 calc R
C37 C -0.0592(4) 1.2785(4) 0.4331(3) 0.0914(12) Uani 1 1 d .
H37 H -0.0422 1.2773 0.5006 0.11 Uiso 1 1 calc R
C11 C 0.6624(4) 0.7234(4) 0.5139(3) 0.0931(12) Uani 1 1 d .
H11 H 0.678 0.7136 0.5841 0.112 Uiso 1 1 calc R
C36 C -0.1503(4) 1.3796(4) 0.3704(5) 0.1071(16) Uani 1 1 d .
H36 H -0.1964 1.4472 0.3949 0.129 Uiso 1 1 calc R
C35 C -0.1745(3) 1.3819(3) 0.2704(4) 0.0950(13) Uani 1 1 d .
H35 H -0.2355 1.4524 0.2265 0.114 Uiso 1 1 calc R

loop_
_atom_site_aniso_label
_atom_site_aniso_U_11
_atom_site_aniso_U_22
_atom_site_aniso_U_33
_atom_site_aniso_U_23
_atom_site_aniso_U_13
_atom_site_aniso_U_12
F2 0.0469(8) 0.0577(9) 0.0612(10) -0.0292(8) -0.0081(7) -0.0148(7)
F1 0.0489(9) 0.0667(10) 0.0442(9) -0.0156(7) 0.0087(7) -0.0150(7)
C27 0.0316(12) 0.0359(13) 0.0451(15) -0.0125(11) 0.0006(11) -0.0106(10)
C1 0.0364(13) 0.0467(14) 0.0434(15) -0.0172(12) 0.0023(11) -0.0153(11)
C21 0.0266(12) 0.0430(14) 0.0531(16) -0.0203(12) 0.0042(11) -0.0113(11)
C15 0.0288(12) 0.0406(14) 0.0561(16) -0.0167(12) 0.0070(11) -0.0134(11)
C8 0.0304(12) 0.0409(13) 0.0388(14) -0.0152(11) 0.0007(10) -0.0109(10)
C39 0.0301(12) 0.0437(14) 0.0441(14) -0.0129(11) -0.0037(11) -0.0119(10)
C6 0.0300(12) 0.0386(13) 0.0425(14) -0.0126(11) -0.0004(10) -0.0086(10)
C4 0.0346(13) 0.0408(13) 0.0353(13) -0.0113(11) -0.0001(10) -0.0107(11)
C3 0.0312(12) 0.0376(13) 0.0408(14) -0.0106(11) 0.0034(10) -0.0098(10)
C5 0.0317(12) 0.0403(13) 0.0400(14) -0.0114(11) 0.0000(10) -0.0092(11)
C9 0.0386(14) 0.0368(13) 0.0478(16) -0.0084(11) -0.0070(12) -0.0093(11)
C40 0.0363(14) 0.0518(16) 0.0674(18) -0.0218(14) -0.0011(13) -0.0168(12)
C7 0.0292(12) 0.0395(13) 0.0438(14) -0.0168(11) -0.0009(10) -0.0098(10)
C22 0.0487(15) 0.0491(16) 0.0565(17) -0.0162(14) 0.0030(13) -0.0175(13)
C2 0.0319(12) 0.0421(13) 0.0361(13) -0.0082(11) -0.0004(10) -0.0105(11)
C33 0.0290(13) 0.0461(15) 0.0690(19) -0.0223(14) 0.0081(12) -0.0146(11)
C20 0.0433(15) 0.0530(16) 0.0634(19) -0.0283(14) 0.0092(13) -0.0152(13)
C28 0.0431(15) 0.0653(18) 0.0446(16) -0.0181(13) -0.0012(12) -0.0159(13)
C30 0.0301(13) 0.0614(18) 0.078(2) -0.0224(16) 0.0033(14) -0.0137(13)
C29 0.0431(16) 0.0719(19) 0.0595(19) -0.0220(15) 0.0167(14) -0.0199(14)
C26 0.0483(16) 0.0566(17) 0.0640(18) -0.0231(14) -0.0091(14) -0.0166(13)
C32 0.0356(14) 0.086(2) 0.0461(16) -0.0173(15) 0.0018(12) -0.0166(14)
C44 0.0532(16) 0.0516(16) 0.0481(16) -0.0136(13) 0.0010(13) -0.0189(13)
C14 0.0348(14) 0.0507(16) 0.0707(19) -0.0198(14) 0.0031(13) -0.0102(12)
C23 0.0637(19) 0.0423(16) 0.090(2) -0.0159(16) 0.0072(18) -0.0189(14)
C41 0.0422(16) 0.0487(16) 0.094(2) -0.0123(17) -0.0042(16) -0.0219(13)
C16 0.0460(15) 0.0446(16) 0.077(2) -0.0162(15) -0.0015(14) -0.0122(13)
C43 0.0650(19) 0.074(2) 0.0512(18) -0.0101(16) 0.0076(15) -0.0270(17)
C38 0.0585(18) 0.068(2) 0.082(2) -0.0443(18) 0.0092(16) -0.0167(15)
C31 0.0336(15) 0.095(2) 0.0591(19) -0.0208(17) -0.0063(14) -0.0143(15)
C42 0.0517(18) 0.069(2) 0.070(2) 0.0045(17) -0.0001(16) -0.0288(16)
C34 0.0412(16) 0.0485(17) 0.111(3) -0.0228(17) -0.0012(16) -0.0077(14)
C10 0.0538(18) 0.085(2) 0.059(2) -0.0195(17) -0.0132(15) -0.0117(16)
C17 0.0549(19) 0.0403(17) 0.115(3) -0.0182(18) 0.0047(19) -0.0079(14)
C13 0.0374(17) 0.0598(19) 0.121(3) -0.030(2) 0.0022(18) -0.0101(14)
C25 0.0586(19) 0.076(2) 0.088(2) -0.045(2) -0.0112(17) -0.0223(17)
C24 0.0531(18) 0.066(2) 0.124(3) -0.053(2) 0.0088(19) -0.0271(16)
C19 0.067(2) 0.080(2) 0.084(2) -0.050(2) 0.0220(18) -0.0321(18)
C12 0.045(2) 0.077(2) 0.140(4) -0.028(2) -0.035(2) -0.0078(17)
C18 0.067(2) 0.061(2) 0.124(3) -0.055(2) 0.030(2) -0.0261(18)
C37 0.084(3) 0.098(3) 0.128(3) -0.080(3) 0.040(2) -0.042(2)
C11 0.075(2) 0.103(3) 0.088(3) -0.024(2) -0.043(2) -0.010(2)
C36 0.077(3) 0.075(3) 0.200(5) -0.086(3) 0.055(3) -0.033(2)
C35 0.051(2) 0.047(2) 0.173(4) -0.032(2) 0.009(2) -0.0032(15)

loop_
_atom_type_symbol
_atom_type_description
_atom_type_scat_dispersion_real
_atom_type_scat_dispersion_imag
_atom_type_scat_source
C C 0.0033 0.0016 'International Tables Vol C Tables 4.2.6.8 and 6.1.1.4'
H H 0 0 'International Tables Vol C Tables 4.2.6.8 and 6.1.1.4'
F F 0.0171 0.0103 'International Tables Vol C Tables 4.2.6.8 and 6.1.1.4'

loop_
_geom_angle_atom_site_label_1
_geom_angle_atom_site_label_2
_geom_angle_atom_site_label_3
_geom_angle
C28 C27 C32 117.6(2)
C28 C27 C5 119.9(2)
C32 C27 C5 122.5(2)
F2 C1 F1 104.33(18)
F2 C1 C2 113.80(19)
F1 C1 C2 109.96(19)
F2 C1 C7 114.44(19)
F1 C1 C7 110.01(18)
C2 C1 C7 104.36(18)
C22 C21 C26 118.0(2)
C22 C21 C4 120.9(2)
C26 C21 C4 121.1(2)
C20 C15 C16 117.6(2)
C20 C15 C3 120.1(2)
C16 C15 C3 122.2(2)
C4 C8 C3 137.5(2)
C4 C8 C7 110.85(19)
C3 C8 C7 108.84(19)
C44 C39 C40 117.2(2)
C44 C39 C7 121.7(2)
C40 C39 C7 121.1(2)
C5 C6 C33 125.8(2)
C5 C6 C7 108.0(2)
C33 C6 C7 126.1(2)
C8 C4 C5 107.3(2)
C8 C4 C21 126.6(2)
C5 C4 C21 125.5(2)
C2 C3 C8 108.4(2)
C2 C3 C15 128.3(2)
C8 C3 C15 123.2(2)
C6 C5 C4 110.8(2)
C6 C5 C27 124.2(2)
C4 C5 C27 124.6(2)
C10 C9 C14 118.1(2)
C10 C9 C2 121.1(2)
C14 C9 C2 120.7(2)
C41 C40 C39 121.1(3)
C8 C7 C6 102.30(18)
C8 C7 C39 113.44(19)
C6 C7 C39 110.58(18)
C8 C7 C1 97.66(17)
C6 C7 C1 122.5(2)
C39 C7 C1 109.47(18)
C23 C22 C21 120.8(3)
C3 C2 C9 129.9(2)
C3 C2 C1 108.34(19)
C9 C2 C1 121.7(2)
C38 C33 C34 118.2(3)
C38 C33 C6 120.3(2)
C34 C33 C6 121.3(3)
C19 C20 C15 121.6(3)
C27 C28 C29 121.2(2)
C31 C30 C29 119.2(2)
C30 C29 C28 120.3(3)
C25 C26 C21 121.0(3)
C27 C32 C31 120.9(3)
C43 C44 C39 121.6(3)
C13 C14 C9 121.0(3)
C24 C23 C22 120.0(3)
C42 C41 C40 120.4(3)
C17 C16 C15 120.7(3)
C42 C43 C44 120.5(3)
C37 C38 C33 121.4(3)
C30 C31 C32 120.8(3)
C43 C42 C41 119.2(3)
C33 C34 C35 119.8(3)
C9 C10 C11 120.1(3)
C18 C17 C16 120.2(3)
C12 C13 C14 119.9(3)
C24 C25 C26 120.2(3)
C25 C24 C23 120.0(3)
C18 C19 C20 119.6(3)
C11 C12 C13 119.9(3)
C19 C18 C17 120.2(3)
C36 C37 C38 120.4(4)
C12 C11 C10 120.9(3)
C37 C36 C35 119.7(4)
C36 C35 C34 120.4(4)

loop_
_geom_bond_atom_site_label_1
_geom_bond_atom_site_label_2
_geom_bond_distance
F2 C1 1.360(3)
F1 C1 1.378(3)
C27 C28 1.372(3)
C27 C32 1.376(3)
C27 C5 1.493(3)
C1 C2 1.508(3)
C1 C7 1.546(3)
C21 C22 1.382(3)
C21 C26 1.387(3)
C21 C4 1.482(3)
C15 C20 1.387(3)
C15 C16 1.390(3)
C15 C3 1.476(3)
C8 C4 1.351(3)
C8 C3 1.461(3)
C8 C7 1.507(3)
C39 C44 1.384(3)
C39 C40 1.389(3)
C39 C7 1.536(3)
C6 C5 1.352(3)
C6 C33 1.477(3)
C6 C7 1.524(3)
C4 C5 1.479(3)
C3 C2 1.357(3)
C9 C10 1.381(4)
C9 C14 1.387(3)
C9 C2 1.469(3)
C40 C41 1.382(4)
C22 C23 1.376(4)
C33 C38 1.379(4)
C33 C34 1.384(4)
C20 C19 1.374(4)
C28 C29 1.383(4)
C30 C31 1.357(4)
C30 C29 1.359(4)
C26 C25 1.373(4)
C32 C31 1.378(3)
C44 C43 1.374(4)
C14 C13 1.372(4)
C23 C24 1.375(4)
C41 C42 1.374(4)
C16 C17 1.380(4)
C43 C42 1.368(4)
C38 C37 1.369(4)
C34 C35 1.388(4)
C10 C11 1.382(4)
C17 C18 1.369(5)
C13 C12 1.368(5)
C25 C24 1.361(4)
C19 C18 1.371(5)
C12 C11 1.352(5)
C37 C36 1.353(6)
C36 C35 1.372(6)
